data_1554635
loop_
_publ_author_name
'Li, Ang'
'Qian, Binbin'
'Zhong, Ming'
'Liu, Yingying'
'Chang, Ze'
'Bu, Xian-He'

_publ_section_title
;
 An insight into the pyrolysis process of metal--organic framework
 templates/precursors to construct metal oxide anode materials for
 lithium-ion batteries
;
_journal_issue 7
_journal_name_full 'Materials Chemistry Frontiers'
_journal_page_first 1398
_journal_paper_doi 10.1039/C9QM00098D
_journal_volume 3
_journal_year 2019
_chemical_formula_sum 'C72 H46 Co6 N12 O39'
_chemical_formula_weight 2056.79
_space_group_crystal_system monoclinic
_space_group_IT_number 14
_space_group_name_Hall '-P 2ybc'
_space_group_name_H-M_alt 'P 1 21/c 1'
_atom_sites_solution_hydrogens geom
_audit_creation_method SHELXL-2016/6
_audit_update_record
;
2018-12-26 deposited with the CCDC.	2019-04-30 downloaded from the CCDC.
;
_cell_angle_alpha 90
_cell_angle_beta 92.02(3)
_cell_angle_gamma 90
_cell_formula_units_Z 4
_cell_length_a 7.2370(14)
_cell_length_b 18.371(4)
_cell_length_c 62.028(12)
_cell_measurement_reflns_used 21004
_cell_measurement_temperature 293(2)
_cell_measurement_theta_max 60.026
_cell_measurement_theta_min 2.312
_cell_volume 8242(3)
_computing_structure_refinement 'SHELXL-2016/6 (Sheldrick, 2016)'
_diffrn_ambient_temperature 293(2)
_diffrn_measured_fraction_theta_full 0.872
_diffrn_measured_fraction_theta_max 0.874
_diffrn_measurement_device_type Bruke
_diffrn_radiation_type MoK\a
_diffrn_radiation_wavelength 0.71073
_diffrn_reflns_av_R_equivalents 0.1443
_diffrn_reflns_av_unetI/netI 0.1271
_diffrn_reflns_Laue_measured_fraction_full 0.872
_diffrn_reflns_Laue_measured_fraction_max 0.874
_diffrn_reflns_limit_h_max 0
_diffrn_reflns_limit_h_min -10
_diffrn_reflns_limit_k_max 25
_diffrn_reflns_limit_k_min -25
_diffrn_reflns_limit_l_max 86
_diffrn_reflns_limit_l_min -86
_diffrn_reflns_number 36432
_diffrn_reflns_point_group_measured_fraction_full 0.872
_diffrn_reflns_point_group_measured_fraction_max 0.874
_diffrn_reflns_theta_full 25.242
_diffrn_reflns_theta_max 30.013
_diffrn_reflns_theta_min 1.156
_exptl_absorpt_coefficient_mu 1.282
_exptl_crystal_colour red
_exptl_crystal_density_diffrn 1.658
_exptl_crystal_description needle
_exptl_crystal_F_000 4144
_refine_diff_density_max 3.452
_refine_diff_density_min -2.518
_refine_diff_density_rms 0.308
_refine_ls_extinction_method none
_refine_ls_goodness_of_fit_ref 1.054
_refine_ls_hydrogen_treatment constr
_refine_ls_matrix_type full
_refine_ls_number_parameters 1172
_refine_ls_number_reflns 21004
_refine_ls_number_restraints 30
_refine_ls_restrained_S_all 1.053
_refine_ls_R_factor_all 0.2548
_refine_ls_R_factor_gt 0.2394
_refine_ls_shift/su_max 0.014
_refine_ls_shift/su_mean 0.001
_refine_ls_structure_factor_coef Fsqd
_refine_ls_weighting_details 'w=1/[\s^2^(Fo^2^)+(0.1272P)^2^+769.8277P] where P=(Fo^2^+2Fc^2^)/3'
_refine_ls_weighting_scheme calc
_refine_ls_wR_factor_gt 0.5551
_refine_ls_wR_factor_ref 0.5615
_reflns_Friedel_coverage 0.000
_reflns_number_gt 17179
_reflns_number_total 21004
_reflns_threshold_expression 'I > 2\s(I)'
_cod_data_source_file c9qm00098d2.cif
_cod_data_source_block complex1
_cod_original_sg_symbol_H-M 'P 21/c'
_cod_database_code 1554635
_shelx_shelxl_version_number 2016/6
_shelx_space_group_comment
;
The symmetry employed for this shelxl refinement is uniquely defined
by the following loop, which should always be used as a source of
symmetry information in preference to the above space-group names.
They are only intended as comments.
;

loop_
_space_group_symop_operation_xyz
'x, y, z'
'-x, y+1/2, -z+1/2'
'-x, -y, -z'
'x, -y-1/2, z-1/2'

loop_
_atom_site_label
_atom_site_type_symbol
_atom_site_fract_x
_atom_site_fract_y
_atom_site_fract_z
_atom_site_U_iso_or_equiv
_atom_site_adp_type
_atom_site_occupancy
_atom_site_site_symmetry_order
_atom_site_calc_flag
_atom_site_refinement_flags_posn
_atom_site_refinement_flags_adp
Co1 Co 0.24673(15) 0.54610(5) 0.02735(2) 0.0273(2) Uani 1 1 d . .
Co2 Co 0.26466(15) 0.03906(6) -0.03088(2) 0.0281(2) Uani 1 1 d . .
Co3 Co -0.29261(14) 0.53908(5) 0.23040(2) 0.0250(2) Uani 1 1 d . .
Co4 Co -0.13214(14) 0.45326(5) 0.26687(2) 0.0247(2) Uani 1 1 d . .
Co5 Co -0.01851(14) 0.65458(5) 0.38291(2) 0.0250(2) Uani 1 1 d . .
Co6 Co -0.47529(14) 0.34829(5) 0.11841(2) 0.0248(2) Uani 1 1 d . .
O21 O -0.3439(8) 0.8791(3) 0.25750(7) 0.0348(14) Uani 1 1 d . .
O35W O -0.1995(6) 0.3439(3) 0.11731(6) 0.0217(10) Uani 1 1 d . .
H35W H -0.164038 0.373110 0.108340 0.033 Uiso 1 1 calc R U
O22 O -0.2232(7) 0.9399(3) 0.28586(7) 0.0264(12) Uani 1 1 d . .
O36W O -0.7598(7) 0.3517(2) 0.11692(6) 0.0242(11) Uani 1 1 d . .
H36W H -0.797679 0.364344 0.128651 0.036 Uiso 1 1 calc R U
O23 O -0.0355(7) 0.8015(3) 0.35133(7) 0.0293(12) Uani 1 1 d . .
O33W O -0.3019(7) 0.6613(2) 0.38325(6) 0.0205(10) Uani 1 1 d . .
H33W H -0.345735 0.652917 0.371140 0.031 Uiso 1 1 calc R U
O24 O -0.0270(8) 0.6797(3) 0.35050(7) 0.0331(14) Uani 1 1 d . .
O34W O 0.2615(7) 0.6549(3) 0.38344(7) 0.0264(12) Uani 1 1 d . .
H34W H 0.300342 0.616588 0.388671 0.040 Uiso 1 1 calc R U
O20 O -0.2633(7) 0.6185(3) 0.25276(7) 0.0270(12) Uani 1 1 d . .
O19 O -0.1378(8) 0.5554(3) 0.28062(7) 0.0293(12) Uani 1 1 d . .
O25W O 0.5258(6) 0.5410(3) 0.02672(7) 0.0215(5) Uani 1 1 d . U
H25W H 0.558374 0.545653 0.014267 0.032 Uiso 1 1 calc R U
O8 O 0.2731(8) 0.3959(3) 0.00307(7) 0.0276(12) Uani 1 1 d . .
O26W O -0.0314(9) 0.5408(3) 0.02604(7) 0.0359(15) Uani 1 1 d . .
H26W H -0.063953 0.498052 0.026357 0.054 Uiso 1 1 calc R U
O7 O 0.2267(8) 0.4367(3) 0.03639(7) 0.0318(13) Uani 1 1 d . .
O18 O -0.2727(8) 0.4396(3) 0.21668(7) 0.0331(14) Uani 1 1 d . .
O12 O 0.0254(7) 0.2582(2) 0.09238(7) 0.0233(11) Uani 1 1 d . .
O17 O -0.1646(8) 0.3738(3) 0.24468(7) 0.0304(13) Uani 1 1 d . .
O11 O 0.0191(7) 0.1419(3) 0.08387(7) 0.0259(12) Uani 1 1 d . .
O30W O -0.5679(8) 0.5648(3) 0.22005(8) 0.0343(14) Uani 1 1 d . .
H30W H -0.639869 0.550067 0.228989 0.051 Uiso 1 1 calc R U
O14A O -0.4722(8) 0.1929(3) 0.14871(8) 0.0313(13) Uani 1 1 d . .
O31W O -0.4206(8) 0.4793(3) 0.25664(8) 0.0323(13) Uani 1 1 d . .
O10 O 0.2246(9) 0.0588(3) 0.01128(8) 0.0346(14) Uani 1 1 d . .
O29W O 0.0024(7) 0.5142(3) 0.24100(7) 0.0298(13) Uani 1 1 d . .
O13 O -0.4673(8) 0.3148(3) 0.14984(7) 0.0305(13) Uani 1 1 d . .
O32W O 0.1233(10) 0.4157(6) 0.27721(10) 0.071(3) Uani 1 1 d . .
H32W H 0.204006 0.440251 0.271772 0.106 Uiso 1 1 calc R U
O1 O 0.2443(7) 0.6543(2) 0.01392(8) 0.0262(12) Uani 1 1 d . .
O28W O -0.0126(7) 0.0217(3) -0.03612(8) 0.0310(12) Uani 1 1 d . .
H28W H -0.039831 -0.018694 -0.031609 0.046 Uiso 1 1 calc R U
O2 O 0.2572(8) 0.5696(3) -0.01047(8) 0.0343(14) Uani 1 1 d . .
O6 O 0.4790(8) 0.7428(3) -0.09462(7) 0.0286(12) Uani 1 1 d . .
O5 O 0.4670(8) 0.6274(3) -0.08455(8) 0.0312(13) Uani 1 1 d . .
O4 O 0.3437(9) 0.9421(4) -0.04216(8) 0.0409(15) Uani 1 1 d . .
O3 O 0.2486(8) 0.9125(3) -0.01007(8) 0.0327(14) Uani 1 1 d . .
O16 O -0.2380(9) 0.1121(3) 0.24534(7) 0.0337(14) Uani 1 1 d . .
O15 O -0.3880(10) 0.0555(3) 0.21729(9) 0.0467(17) Uani 1 1 d . .
N4 N 0.0035(9) 0.7792(3) 0.14892(9) 0.0255(13) Uani 1 1 d . .
N1 N 0.2562(9) 0.5846(3) 0.05941(9) 0.0285(14) Uani 1 1 d . .
N5 N 0.0578(10) 0.6616(4) 0.13325(9) 0.0317(16) Uani 1 1 d . .
N6 N 0.1204(10) 0.7745(3) 0.11403(9) 0.0332(16) Uani 1 1 d . .
N2 N -0.1787(11) 0.5967(4) 0.20464(9) 0.0359(17) Uani 1 1 d . .
N3 N 0.0334(10) 1.0404(4) 0.12358(10) 0.0351(16) Uani 1 1 d . .
N8 N 0.4583(10) 0.5409(3) -0.12802(9) 0.0286(15) Uani 1 1 d . .
N12 N 0.5152(9) 0.2791(4) -0.15363(9) 0.0304(15) Uani 1 1 d . .
N11 N 0.3887(8) 0.2717(4) -0.11901(9) 0.0269(14) Uani 1 1 d . .
N7 N 0.2976(9) 0.0896(3) -0.06151(9) 0.0273(14) Uani 1 1 d . .
N10 N 0.4714(9) 0.1648(3) -0.13704(9) 0.0274(14) Uani 1 1 d . .
N9 N 0.7453(9) 0.0999(3) -0.20735(9) 0.0281(14) Uani 1 1 d . .
O9 O 0.2147(7) 0.1362(3) -0.01527(8) 0.0270(12) Uani 1 1 d . .
C1 C 0.0617(11) 0.8110(4) 0.13085(11) 0.0287(16) Uani 1 1 d . .
C2 C -0.4532(9) 0.2545(5) 0.15827(10) 0.0296(17) Uani 1 1 d . .
C3 C 0.0078(12) 0.7085(4) 0.14935(11) 0.0303(17) Uani 1 1 d . .
C4 C 0.1115(9) 0.6994(5) 0.11569(10) 0.0313(18) Uani 1 1 d . .
C5 C 0.1680(10) 0.6574(4) 0.09674(11) 0.0254(15) Uani 1 1 d . .
C6 C 0.2642(13) 0.6928(4) 0.08045(11) 0.0339(19) Uani 1 1 d . .
H6 H 0.302173 0.740967 0.081824 0.041 Uiso 1 1 calc R U
C7 C 0.2995(10) 0.6522(5) 0.06228(11) 0.0310(17) Uani 1 1 d . .
H7 H 0.359289 0.675597 0.051201 0.037 Uiso 1 1 calc R U
C8 C 0.1328(11) 0.5853(4) 0.09479(11) 0.0297(17) Uani 1 1 d . .
H8 H 0.083685 0.559776 0.106201 0.036 Uiso 1 1 calc R U
C9 C 0.1710(12) 0.5488(4) 0.07532(11) 0.0320(18) Uani 1 1 d . .
H9 H 0.137396 0.500320 0.073485 0.038 Uiso 1 1 calc R U
C10 C 0.0532(11) 0.8890(4) 0.12895(11) 0.0300(3) Uani 1 1 d . U
C11 C -0.0161(11) 0.9378(4) 0.14474(11) 0.0298(17) Uani 1 1 d . .
H11 H -0.055254 0.918564 0.157681 0.036 Uiso 1 1 calc R U
C12 C -0.0270(10) 1.0088(4) 0.14175(11) 0.0271(16) Uani 1 1 d . .
H12 H -0.077208 1.037804 0.152356 0.032 Uiso 1 1 calc R U
C13 C 0.1032(10) 1.0004(4) 0.10846(12) 0.0303(17) Uani 1 1 d . .
H13 H 0.145438 1.023009 0.096157 0.036 Uiso 1 1 calc R U
C14 C 0.1162(10) 0.9255(4) 0.11020(11) 0.0267(16) Uani 1 1 d . .
H14 H 0.166208 0.898662 0.099102 0.032 Uiso 1 1 calc R U
C15 C -0.0551(12) 0.6693(4) 0.16924(10) 0.0326(18) Uani 1 1 d . .
C16 C -0.1279(14) 0.7085(5) 0.18641(11) 0.043(2) Uani 1 1 d . .
H16 H -0.138883 0.758896 0.186060 0.051 Uiso 1 1 calc R U
C17 C -0.1814(11) 0.6687(3) 0.20353(11) 0.0276(16) Uani 1 1 d . .
H17 H -0.223218 0.694000 0.215400 0.033 Uiso 1 1 calc R U
C18 C -0.1037(15) 0.5594(5) 0.18861(11) 0.044(2) Uani 1 1 d . .
H18 H -0.094070 0.509032 0.189627 0.053 Uiso 1 1 calc R U
C19 C -0.0410(12) 0.5940(4) 0.17075(11) 0.0345(19) Uani 1 1 d . .
H19 H 0.010644 0.567415 0.159725 0.041 Uiso 1 1 calc R U
C20 C -0.1317(10) 0.6785(5) 0.30677(10) 0.0292(17) Uani 1 1 d . .
H20 H -0.108822 0.633876 0.313405 0.035 Uiso 1 1 calc R U
C21 C -0.1875(9) 0.6812(3) 0.28480(9) 0.0198(13) Uani 1 1 d . .
C22 C -0.2275(12) 0.7461(4) 0.27545(10) 0.0310(17) Uani 1 1 d . .
H22 H -0.265827 0.746804 0.260979 0.037 Uiso 1 1 calc R U
C23 C -0.2140(11) 0.8117(4) 0.28649(11) 0.0288(17) Uani 1 1 d . .
C24 C -0.1573(10) 0.8085(4) 0.30856(10) 0.0273(16) Uani 1 1 d . .
H24 H -0.151234 0.851386 0.316516 0.033 Uiso 1 1 calc R U
C25 C -0.1105(8) 0.7432(5) 0.31869(10) 0.0292(17) Uani 1 1 d . .
C26 C -0.2647(12) 0.8841(5) 0.27642(10) 0.0352(19) Uani 1 1 d . .
C27 C -0.0541(10) 0.7425(4) 0.34171(10) 0.0251(15) Uani 1 1 d . .
C28 C -0.1936(9) 0.6133(4) 0.27173(10) 0.0236(3) Uani 1 1 d . U
C29 C 0.1268(10) 0.2955(3) 0.05004(10) 0.0237(15) Uani 1 1 d . .
H29 H 0.101550 0.333214 0.059511 0.028 Uiso 1 1 calc R U
C30 C 0.0962(10) 0.2236(3) 0.05588(9) 0.0226(14) Uani 1 1 d . .
C31 C 0.1208(10) 0.1653(4) 0.04125(11) 0.0306(17) Uani 1 1 d . .
H31 H 0.097732 0.117485 0.045269 0.037 Uiso 1 1 calc R U
C32 C 0.1804(10) 0.1816(5) 0.02080(11) 0.0325(18) Uani 1 1 d . .
C33 C 0.2092(13) 0.2542(5) 0.01479(11) 0.041(2) Uani 1 1 d . .
H33 H 0.237177 0.264519 0.000598 0.050 Uiso 1 1 calc R U
C34 C 0.1973(11) 0.3109(4) 0.02934(11) 0.0299(17) Uani 1 1 d . .
C35 C 0.2134(9) 0.1206(4) 0.00519(10) 0.0234(14) Uani 1 1 d . .
C36 C 0.0409(9) 0.2072(4) 0.07874(10) 0.0252(15) Uani 1 1 d . .
C37 C 0.2307(12) 0.3887(4) 0.02291(10) 0.0315(18) Uani 1 1 d . .
C38 C 0.5203(13) 0.5095(5) -0.14599(11) 0.039(2) Uani 1 1 d . .
H38 H 0.571743 0.538733 -0.156450 0.046 Uiso 1 1 calc R U
C39 C 0.5097(13) 0.4331(4) -0.14947(11) 0.035(2) Uani 1 1 d . .
H39 H 0.542577 0.413315 -0.162600 0.042 Uiso 1 1 calc R U
C40 C 0.4526(12) 0.3902(4) -0.13386(11) 0.0311(18) Uani 1 1 d . .
C41 C 0.3769(9) 0.4192(4) -0.11560(11) 0.0277(16) Uani 1 1 d . .
H41 H 0.318112 0.390287 -0.105607 0.033 Uiso 1 1 calc R U
C42 C 0.3941(11) 0.4951(4) -0.11303(12) 0.0294(17) Uani 1 1 d . .
H42 H 0.358600 0.515173 -0.100041 0.035 Uiso 1 1 calc R U
C43 C 0.4521(11) 0.3094(4) -0.13587(11) 0.0290(17) Uani 1 1 d . .
C44 C 0.2689(11) 0.6372(4) -0.00566(10) 0.0271(16) Uani 1 1 d . .
C45 C 0.3623(9) 0.6693(4) -0.04308(9) 0.0247(15) Uani 1 1 d . .
H45 H 0.376119 0.620342 -0.046475 0.030 Uiso 1 1 calc R U
C46 C 0.3993(10) 0.7212(5) -0.05828(11) 0.036(2) Uani 1 1 d . .
C47 C 0.3822(10) 0.7937(4) -0.05324(10) 0.0306(17) Uani 1 1 d . .
H47 H 0.402870 0.828850 -0.063677 0.037 Uiso 1 1 calc R U
C48 C 0.3347(11) 0.8148(3) -0.03289(10) 0.0268(16) Uani 1 1 d . .
C49 C 0.2959(10) 0.7610(3) -0.01739(10) 0.0256(15) Uani 1 1 d . .
H49 H 0.264844 0.775152 -0.003589 0.031 Uiso 1 1 calc R U
C50 C 0.3031(10) 0.6890(4) -0.02225(9) 0.0240(15) Uani 1 1 d . .
C51 C 0.3103(11) 0.8933(4) -0.02759(10) 0.0297(17) Uani 1 1 d . .
C52 C 0.4590(10) 0.6933(5) -0.08028(10) 0.0317(18) Uani 1 1 d . .
C53 C 0.2939(10) 0.1633(3) -0.06318(10) 0.0245(15) Uani 1 1 d . .
H53 H 0.269010 0.190190 -0.050919 0.029 Uiso 1 1 calc R U
C54 C 0.3247(13) 0.2001(5) -0.08182(11) 0.039(2) Uani 1 1 d . .
H54 H 0.318619 0.250626 -0.082413 0.047 Uiso 1 1 calc R U
C55 C 0.3664(11) 0.1584(4) -0.10025(10) 0.0293(16) Uani 1 1 d . .
C56 C 0.3716(12) 0.0837(4) -0.09893(11) 0.0307(18) Uani 1 1 d . .
H56 H 0.396373 0.056103 -0.111053 0.037 Uiso 1 1 calc R U
C57 C 0.3402(11) 0.0501(4) -0.07965(11) 0.0324(18) Uani 1 1 d . .
H57 H 0.347734 -0.000338 -0.078773 0.039 Uiso 1 1 calc R U
C58 C 0.4034(11) 0.2005(4) -0.11998(10) 0.0275(16) Uani 1 1 d . .
C59 C 0.7330(13) 0.1727(5) -0.20650(12) 0.037(2) Uani 1 1 d . .
H59 H 0.780075 0.200335 -0.217613 0.045 Uiso 1 1 calc R U
C60 C 0.6527(15) 0.2073(4) -0.18966(11) 0.042(2) Uani 1 1 d . .
H60 H 0.643327 0.257789 -0.189711 0.051 Uiso 1 1 calc R U
C61 C 0.5923(10) 0.0927(4) -0.17382(11) 0.0299(17) Uani 1 1 d . .
H61 H 0.541281 0.064501 -0.163080 0.036 Uiso 1 1 calc R U
C62 C 0.6764(12) 0.0603(4) -0.19126(11) 0.036(2) Uani 1 1 d . .
H62 H 0.685138 0.009839 -0.191802 0.043 Uiso 1 1 calc R U
C63 C 0.5867(10) 0.1690(4) -0.17291(10) 0.0268(16) Uani 1 1 d . .
C64 C 0.5111(12) 0.2061(5) -0.15350(11) 0.037(2) Uani 1 1 d . .
C65 C -0.2368(9) 0.3814(4) 0.22591(10) 0.0249(15) Uani 1 1 d . .
C66 C -0.2788(9) 0.3112(4) 0.21385(10) 0.0270(16) Uani 1 1 d . .
C67 C -0.2614(11) 0.2442(4) 0.22427(11) 0.0321(18) Uani 1 1 d . .
H67 H -0.209829 0.241928 0.238197 0.038 Uiso 1 1 calc R U
C68 C -0.3200(11) 0.1813(5) 0.21405(10) 0.0321(18) Uani 1 1 d . .
C69 C -0.3859(10) 0.1841(4) 0.19262(10) 0.0289(16) Uani 1 1 d . .
H69 H -0.429423 0.142238 0.185681 0.035 Uiso 1 1 calc R U
C70 C -0.3855(12) 0.2504(4) 0.18184(10) 0.0302(18) Uani 1 1 d . .
C71 C -0.3386(10) 0.3142(3) 0.19256(10) 0.0228(14) Uani 1 1 d . .
H71 H -0.347389 0.358637 0.185431 0.027 Uiso 1 1 calc R U
C72 C -0.3182(11) 0.1123(5) 0.22645(12) 0.0335(3) Uani 1 1 d . U
O38 O 0.2204(9) 0.8723(3) 0.05588(9) 0.0362(15) Uani 1 1 d . .
O37 O 0.0280(8) 0.7574(3) 0.03417(8) 0.0369(14) Uani 1 1 d . .
O39 O 0.7882(12) 0.6590(3) 0.05752(12) 0.058(2) Uani 1 1 d . .
O27 O 0.5471(7) 0.0549(3) -0.02547(7) 0.0240(6) Uani 1 1 d . U
H27 H 0.601946 0.043516 -0.036311 0.036 Uiso 1 1 calc R U

loop_
_atom_site_aniso_label
_atom_site_aniso_U_11
_atom_site_aniso_U_22
_atom_site_aniso_U_33
_atom_site_aniso_U_23
_atom_site_aniso_U_13
_atom_site_aniso_U_12
Co1 0.0399(5) 0.0194(4) 0.0225(3) 0.0000(3) -0.0009(3) -0.0009(4)
Co2 0.0355(5) 0.0238(4) 0.0245(4) -0.0006(3) -0.0048(3) 0.0003(4)
Co3 0.0323(4) 0.0183(4) 0.0241(3) 0.0006(3) -0.0048(3) 0.0018(4)
Co4 0.0299(4) 0.0199(4) 0.0242(3) -0.0005(3) -0.0031(3) 0.0041(4)
Co5 0.0310(4) 0.0214(4) 0.0222(3) 0.0007(3) -0.0036(3) 0.0012(4)
Co6 0.0280(4) 0.0240(4) 0.0221(3) -0.0008(3) -0.0040(3) 0.0004(4)
O21 0.044(3) 0.043(3) 0.0161(17) -0.0014(19) -0.0079(18) -0.008(3)
O35W 0.0236(19) 0.023(2) 0.0186(16) 0.0007(15) -0.0021(14) 0.0128(18)
O22 0.037(3) 0.0141(19) 0.0275(19) 0.0034(16) -0.0024(18) 0.001(2)
O36W 0.044(3) 0.0125(18) 0.0156(16) 0.0036(14) -0.0006(17) 0.0067(19)
O23 0.032(2) 0.029(2) 0.0253(19) -0.0004(18) -0.0112(17) 0.001(2)
O33W 0.028(2) 0.0188(19) 0.0144(15) -0.0022(15) -0.0028(14) 0.0007(19)
O24 0.049(3) 0.029(2) 0.0215(19) 0.0034(19) 0.000(2) -0.001(2)
O34W 0.042(3) 0.018(2) 0.0193(17) -0.0044(16) 0.0037(17) -0.006(2)
O20 0.033(2) 0.029(2) 0.0181(17) -0.0038(17) -0.0024(16) -0.009(2)
O19 0.038(3) 0.022(2) 0.0273(19) -0.0055(18) -0.0077(18) 0.008(2)
O25W 0.0234(9) 0.0204(9) 0.0206(9) 0.0010(7) 0.0009(7) 0.0001(8)
O8 0.043(3) 0.0141(19) 0.0260(19) -0.0001(16) -0.0005(19) -0.005(2)
O26W 0.075(4) 0.017(2) 0.0154(17) -0.0042(16) -0.004(2) -0.010(2)
O7 0.042(3) 0.030(2) 0.0233(19) -0.0029(19) -0.0064(19) -0.007(2)
O18 0.051(3) 0.028(2) 0.0193(18) -0.0014(18) -0.0037(19) 0.006(2)
O12 0.031(2) 0.0151(18) 0.0232(17) -0.0022(15) -0.0065(16) 0.0064(19)
O17 0.048(3) 0.021(2) 0.0213(18) -0.0027(17) -0.0064(19) 0.010(2)
O11 0.035(2) 0.0158(19) 0.0266(19) 0.0014(16) -0.0065(18) 0.002(2)
O30W 0.039(3) 0.028(3) 0.035(2) -0.005(2) -0.006(2) -0.002(2)
O14A 0.038(3) 0.027(2) 0.029(2) -0.0005(19) -0.0065(19) 0.000(2)
O31W 0.033(3) 0.024(2) 0.040(2) -0.010(2) -0.001(2) -0.001(2)
O10 0.057(3) 0.016(2) 0.031(2) 0.0067(18) 0.000(2) 0.004(2)
O29W 0.033(2) 0.030(2) 0.0259(19) -0.0033(19) 0.0021(18) -0.006(2)
O13 0.046(3) 0.024(2) 0.0211(18) -0.0044(17) -0.0005(19) -0.003(2)
O32W 0.038(3) 0.141(8) 0.033(3) 0.014(4) -0.009(2) -0.006(5)
O1 0.038(3) 0.0085(17) 0.032(2) 0.0047(16) -0.0040(18) 0.0077(19)
O28W 0.033(2) 0.0145(18) 0.045(2) 0.0169(17) -0.008(2) -0.0119(19)
O2 0.035(3) 0.031(3) 0.037(2) 0.003(2) -0.005(2) 0.006(2)
O6 0.042(3) 0.024(2) 0.0196(17) -0.0058(17) -0.0010(17) 0.010(2)
O5 0.033(3) 0.035(3) 0.0248(19) 0.000(2) -0.0024(18) -0.001(2)
O4 0.045(3) 0.047(3) 0.031(2) 0.004(2) 0.003(2) -0.022(3)
O3 0.047(3) 0.022(2) 0.029(2) -0.0019(19) -0.003(2) -0.001(2)
O16 0.070(4) 0.0091(18) 0.0215(18) 0.0057(15) -0.010(2) -0.012(2)
O15 0.084(4) 0.021(2) 0.034(2) 0.002(2) -0.007(3) -0.031(2)
N4 0.036(3) 0.010(2) 0.029(2) 0.0010(18) 0.000(2) -0.013(2)
N1 0.036(3) 0.020(2) 0.030(2) 0.000(2) 0.002(2) 0.011(2)
N5 0.044(3) 0.024(3) 0.026(2) 0.001(2) 0.002(2) 0.008(3)
N6 0.049(4) 0.022(2) 0.028(2) 0.008(2) -0.008(2) -0.017(3)
N2 0.061(4) 0.025(3) 0.021(2) -0.002(2) -0.002(2) -0.017(3)
N3 0.051(4) 0.024(3) 0.030(2) 0.005(2) -0.009(2) -0.012(3)
N8 0.044(3) 0.015(2) 0.027(2) -0.0039(19) -0.002(2) 0.004(2)
N12 0.031(3) 0.033(3) 0.027(2) 0.002(2) -0.001(2) -0.003(3)
N11 0.023(2) 0.032(3) 0.025(2) 0.000(2) -0.0061(19) 0.000(2)
N7 0.029(3) 0.024(3) 0.028(2) -0.002(2) -0.007(2) 0.003(2)
N10 0.035(3) 0.015(2) 0.033(2) 0.002(2) 0.005(2) 0.003(2)
N9 0.041(3) 0.017(2) 0.027(2) 0.000(2) 0.003(2) 0.005(2)
O9 0.034(2) 0.0157(19) 0.031(2) -0.0049(17) -0.0074(18) 0.001(2)
C1 0.033(3) 0.020(3) 0.033(3) 0.013(2) -0.007(2) 0.000(3)
C2 0.018(3) 0.047(4) 0.023(2) 0.006(3) -0.003(2) -0.008(3)
C3 0.047(4) 0.012(3) 0.031(3) 0.003(2) -0.008(3) 0.004(3)
C4 0.019(3) 0.052(4) 0.023(2) -0.010(3) -0.006(2) 0.002(3)
C5 0.029(3) 0.014(2) 0.033(3) -0.005(2) -0.004(2) 0.009(2)
C6 0.061(5) 0.014(3) 0.026(3) -0.001(2) -0.009(3) -0.004(3)
C7 0.030(3) 0.038(4) 0.025(3) -0.006(3) -0.001(2) 0.006(3)
C8 0.045(4) 0.016(3) 0.028(3) -0.003(2) 0.000(3) -0.006(3)
C9 0.055(4) 0.013(3) 0.027(3) 0.001(2) -0.005(3) -0.001(3)
C10 0.0302(5) 0.0299(5) 0.0300(5) 0.0000(4) 0.0008(4) 0.0001(4)
C11 0.041(4) 0.018(3) 0.030(3) -0.004(2) -0.001(3) 0.005(3)
C12 0.033(3) 0.018(3) 0.031(3) 0.001(2) 0.003(2) 0.010(3)
C13 0.026(3) 0.027(3) 0.037(3) 0.004(3) 0.000(3) -0.004(3)
C14 0.030(3) 0.016(3) 0.034(3) -0.001(2) 0.004(2) -0.008(3)
C15 0.046(4) 0.030(3) 0.021(2) 0.000(2) -0.006(3) -0.005(3)
C16 0.062(5) 0.042(4) 0.024(3) 0.012(3) -0.004(3) -0.015(4)
C17 0.042(4) 0.009(2) 0.032(3) 0.007(2) 0.006(3) 0.007(3)
C18 0.075(6) 0.036(4) 0.023(3) 0.003(3) -0.001(3) 0.011(4)
C19 0.054(4) 0.023(3) 0.026(3) 0.000(2) -0.004(3) 0.011(3)
C20 0.025(3) 0.039(4) 0.024(2) -0.003(3) 0.001(2) -0.001(3)
C21 0.025(3) 0.007(2) 0.027(2) -0.0032(19) 0.000(2) -0.003(2)
C22 0.050(4) 0.019(3) 0.023(2) -0.004(2) -0.001(3) -0.014(3)
C23 0.043(4) 0.016(3) 0.027(3) 0.001(2) -0.005(3) -0.009(3)
C24 0.038(3) 0.020(3) 0.023(2) -0.004(2) -0.008(2) -0.003(3)
C25 0.011(2) 0.051(4) 0.026(2) 0.009(3) -0.0024(19) 0.012(3)
C26 0.041(4) 0.044(4) 0.020(2) 0.002(3) -0.008(2) 0.008(4)
C27 0.025(3) 0.021(3) 0.029(3) -0.004(2) -0.002(2) 0.002(3)
C28 0.0236(5) 0.0237(5) 0.0235(5) 0.0001(4) 0.0010(4) -0.0003(4)
C29 0.036(3) 0.008(2) 0.028(2) 0.000(2) -0.005(2) 0.000(2)
C30 0.042(3) 0.004(2) 0.022(2) 0.0060(18) -0.004(2) -0.005(2)
C31 0.029(3) 0.030(3) 0.032(3) -0.002(3) -0.008(2) -0.011(3)
C32 0.022(3) 0.049(4) 0.027(3) -0.002(3) -0.004(2) 0.003(3)
C33 0.059(5) 0.049(5) 0.015(2) 0.005(3) -0.002(3) 0.010(4)
C34 0.033(3) 0.029(3) 0.027(3) -0.008(2) -0.003(2) 0.002(3)
C35 0.019(3) 0.018(2) 0.033(3) -0.012(2) 0.003(2) -0.005(2)
C36 0.021(3) 0.030(3) 0.025(2) -0.003(2) -0.004(2) 0.010(3)
C37 0.044(4) 0.027(3) 0.023(2) 0.011(2) 0.002(3) 0.003(3)
C38 0.054(5) 0.041(4) 0.022(3) 0.007(3) 0.001(3) -0.011(4)
C39 0.057(5) 0.022(3) 0.026(3) -0.006(2) 0.003(3) -0.008(3)
C40 0.046(4) 0.020(3) 0.026(3) -0.007(2) -0.009(3) 0.001(3)
C41 0.021(3) 0.022(3) 0.040(3) -0.007(2) 0.003(2) -0.014(2)
C42 0.036(3) 0.017(3) 0.035(3) -0.004(2) -0.004(3) -0.008(3)
C43 0.037(3) 0.022(3) 0.028(3) 0.003(2) -0.008(2) -0.002(3)
C44 0.037(3) 0.019(3) 0.025(2) -0.003(2) -0.007(2) -0.007(3)
C45 0.028(3) 0.025(3) 0.021(2) -0.002(2) -0.006(2) 0.008(3)
C46 0.018(3) 0.066(5) 0.024(3) 0.000(3) -0.005(2) -0.012(3)
C47 0.032(3) 0.039(4) 0.020(2) 0.010(2) 0.000(2) 0.012(3)
C48 0.041(4) 0.010(2) 0.029(3) -0.003(2) -0.010(2) -0.005(3)
C49 0.034(3) 0.012(2) 0.029(3) -0.002(2) -0.011(2) 0.012(2)
C50 0.032(3) 0.019(3) 0.021(2) 0.002(2) -0.002(2) 0.000(3)
C51 0.042(4) 0.022(3) 0.024(2) -0.008(2) -0.007(2) -0.010(3)
C52 0.029(3) 0.043(4) 0.023(2) -0.001(3) -0.006(2) -0.002(3)
C53 0.033(3) 0.009(2) 0.031(3) -0.005(2) -0.008(2) 0.001(2)
C54 0.057(5) 0.037(4) 0.025(3) 0.008(3) 0.004(3) -0.005(4)
C55 0.037(3) 0.026(3) 0.024(2) 0.000(2) -0.007(2) -0.011(3)
C56 0.045(4) 0.020(3) 0.027(3) -0.004(2) 0.000(3) 0.007(3)
C57 0.041(4) 0.029(3) 0.026(3) 0.003(3) -0.001(3) -0.001(3)
C58 0.040(4) 0.014(3) 0.028(3) 0.002(2) -0.001(3) 0.003(3)
C59 0.055(5) 0.030(4) 0.027(3) 0.002(3) -0.002(3) 0.001(4)
C60 0.081(6) 0.020(3) 0.026(3) -0.001(3) 0.007(3) -0.007(4)
C61 0.026(3) 0.032(3) 0.032(3) 0.004(3) 0.005(2) 0.002(3)
C62 0.055(5) 0.028(3) 0.023(3) 0.003(3) -0.006(3) 0.000(4)
C63 0.025(3) 0.028(3) 0.027(2) -0.008(2) -0.006(2) 0.000(3)
C64 0.043(4) 0.041(4) 0.026(3) -0.001(3) -0.001(3) 0.013(4)
C65 0.022(3) 0.026(3) 0.027(2) -0.007(2) 0.004(2) -0.002(3)
C66 0.018(3) 0.041(4) 0.022(2) -0.001(3) -0.001(2) -0.006(3)
C67 0.031(3) 0.034(3) 0.031(3) 0.011(3) -0.005(2) -0.009(3)
C68 0.035(3) 0.039(4) 0.021(2) 0.008(3) -0.009(2) -0.003(3)
C69 0.034(3) 0.029(3) 0.023(2) 0.000(2) -0.008(2) 0.008(3)
C70 0.050(4) 0.015(3) 0.025(3) -0.002(2) -0.003(3) 0.003(3)
C71 0.035(3) 0.007(2) 0.026(2) 0.0016(19) -0.005(2) -0.006(2)
C72 0.0337(5) 0.0334(5) 0.0335(5) 0.0000(4) 0.0010(4) 0.0000(4)
O38 0.044(3) 0.028(3) 0.036(2) 0.006(2) -0.005(2) 0.006(3)
O37 0.047(3) 0.027(2) 0.036(2) 0.006(2) -0.012(2) 0.010(2)
O39 0.086(5) 0.019(3) 0.069(4) -0.014(3) 0.017(4) -0.006(3)
O27 0.0245(9) 0.0221(9) 0.0254(9) 0.0011(8) -0.0004(7) 0.0001(8)

loop_
_atom_type_symbol
_atom_type_description
_atom_type_scat_dispersion_real
_atom_type_scat_dispersion_imag
_atom_type_scat_source
C C 0.0033 0.0016 'International Tables Vol C Tables 4.2.6.8 and 6.1.1.4'
H H 0.0000 0.0000 'International Tables Vol C Tables 4.2.6.8 and 6.1.1.4'
Co Co 0.3494 0.9721 'International Tables Vol C Tables 4.2.6.8 and 6.1.1.4'
N N 0.0061 0.0033 'International Tables Vol C Tables 4.2.6.8 and 6.1.1.4'
O O 0.0106 0.0060 'International Tables Vol C Tables 4.2.6.8 and 6.1.1.4'

loop_
_geom_angle_atom_site_label_1
_geom_angle_atom_site_label_2
_geom_angle_atom_site_label_3
_geom_angle
_geom_angle_site_symmetry_1
_geom_angle_site_symmetry_3
O26W Co1 O25W 173.6(2) . .
O26W Co1 O7 83.4(2) . .
O25W Co1 O7 92.3(2) . .
O26W Co1 N1 93.1(2) . .
O25W Co1 N1 92.0(2) . .
O7 Co1 N1 94.0(2) . .
O26W Co1 O1 92.0(2) . .
O25W Co1 O1 91.7(2) . .
O7 Co1 O1 171.73(19) . .
N1 Co1 O1 93.1(2) . .
O26W Co1 O2 92.04(19) . .
O25W Co1 O2 85.60(19) . .
O7 Co1 O2 116.21(19) . .
N1 Co1 O2 149.8(2) . .
O1 Co1 O2 56.90(19) . .
O4 Co2 O28W 95.5(2) 1_545 .
O4 Co2 O9 170.7(2) 1_545 .
O28W Co2 O9 91.3(2) . .
O4 Co2 O27 83.7(2) 1_545 .
O28W Co2 O27 179.1(2) . .
O9 Co2 O27 89.5(2) . .
O4 Co2 N7 91.9(2) 1_545 .
O28W Co2 N7 93.8(2) . .
O9 Co2 N7 93.9(2) . .
O27 Co2 N7 86.7(2) . .
O20 Co3 O18 159.1(2) . .
O20 Co3 N2 97.1(2) . .
O18 Co3 N2 95.7(2) . .
O20 Co3 O30W 97.0(2) . .
O18 Co3 O30W 98.9(2) . .
N2 Co3 O30W 92.7(3) . .
O20 Co3 O31W 83.6(2) . .
O18 Co3 O31W 84.2(2) . .
N2 Co3 O31W 178.0(3) . .
O30W Co3 O31W 85.4(2) . .
O20 Co3 O29W 82.6(2) . .
O18 Co3 O29W 81.9(2) . .
N2 Co3 O29W 86.1(2) . .
O30W Co3 O29W 178.6(2) . .
O31W Co3 O29W 95.9(2) . .
O20 Co3 Co4 80.25(14) . .
O18 Co3 Co4 78.96(14) . .
N2 Co3 Co4 133.9(2) . .
O30W Co3 Co4 133.44(16) . .
O31W Co3 Co4 48.05(15) . .
O29W Co3 Co4 47.81(13) . .
O17 Co4 O32W 93.0(3) . .
O17 Co4 O19 159.8(2) . .
O32W Co4 O19 102.0(3) . .
O17 Co4 N9 98.1(2) . 4_466
O32W Co4 N9 90.3(3) . 4_466
O19 Co4 N9 95.4(2) . 4_466
O17 Co4 O29W 85.1(2) . .
O32W Co4 O29W 89.0(3) . .
O19 Co4 O29W 81.7(2) . .
N9 Co4 O29W 176.7(2) 4_466 .
O17 Co4 O31W 82.8(2) . .
O32W Co4 O31W 172.5(3) . .
O19 Co4 O31W 83.6(2) . .
N9 Co4 O31W 84.2(2) 4_466 .
O29W Co4 O31W 96.8(2) . .
O17 Co4 Co3 80.26(14) . .
O32W Co4 Co3 137.9(2) . .
O19 Co4 Co3 79.53(14) . .
N9 Co4 Co3 131.74(19) 4_466 .
O29W Co4 Co3 49.21(14) . .
O31W Co4 Co3 47.54(14) . .
O34W Co5 O33W 176.1(2) . .
O34W Co5 O24 90.6(2) . .
O33W Co5 O24 90.1(2) . .
O34W Co5 O11 91.23(19) . 2
O33W Co5 O11 87.68(19) . 2
O24 Co5 O11 173.3(2) . 2
O34W Co5 N3 92.8(2) . 2_545
O33W Co5 N3 91.0(2) . 2_545
O24 Co5 N3 92.1(2) . 2_545
O11 Co5 N3 94.3(2) 2 2_545
O35W Co6 O13 91.5(2) . .
O35W Co6 O36W 175.42(17) . .
O13 Co6 O36W 92.7(2) . .
O35W Co6 N8 90.0(2) . 3_565
O13 Co6 N8 91.2(2) . 3_565
O36W Co6 N8 91.8(2) . 3_565
O35W Co6 O5 84.98(19) . 3_565
O13 Co6 O5 173.6(2) . 3_565
O36W Co6 O5 90.67(19) . 3_565
N8 Co6 O5 94.1(2) 3_565 3_565
O35W Co6 O6 86.34(19) . 3_565
O13 Co6 O6 113.9(2) . 3_565
O36W Co6 O6 90.26(19) . 3_565
N8 Co6 O6 154.7(2) 3_565 3_565
O5 Co6 O6 60.6(2) 3_565 3_565
O35W Co6 C52 82.8(2) . 3_565
O13 Co6 C52 144.4(2) . 3_565
O36W Co6 C52 92.7(2) . 3_565
N8 Co6 C52 123.8(3) 3_565 3_565
O5 Co6 C52 29.8(2) 3_565 3_565
O6 Co6 C52 30.9(2) 3_565 3_565
Co6 O35W H35W 109.5 . .
Co6 O36W H36W 109.5 . .
Co5 O33W H33W 109.5 . .
C27 O24 Co5 127.8(4) . .
Co5 O34W H34W 109.5 . .
C28 O20 Co3 127.8(5) . .
C28 O19 Co4 126.8(4) . .
Co1 O25W H25W 109.5 . .
Co1 O26W H26W 109.5 . .
C37 O7 Co1 120.6(5) . .
C65 O18 Co3 127.1(4) . .
C65 O17 Co4 125.6(5) . .
C36 O11 Co5 98.6(4) . 2_545
Co3 O30W H30W 109.5 . .
Co3 O31W Co4 84.4(2) . .
Co4 O29W Co3 82.98(19) . .
C2 O13 Co6 132.6(5) . .
Co4 O32W H32W 109.5 . .
C44 O1 Co1 98.2(4) . .
Co2 O28W H28W 109.5 . .
C44 O2 Co1 87.2(4) . .
C52 O6 Co6 85.9(4) . 3_565
C52 O5 Co6 90.5(4) . 3_565
C51 O4 Co2 107.9(5) . 1_565
C3 N4 C1 116.3(6) . .
C7 N1 C9 118.7(6) . .
C7 N1 Co1 116.9(5) . .
C9 N1 Co1 121.7(5) . .
C4 N5 C3 110.6(6) . .
C1 N6 C4 115.4(6) . .
C17 N2 C18 118.6(7) . .
C17 N2 Co3 122.4(5) . .
C18 N2 Co3 119.0(6) . .
C13 N3 C12 120.1(7) . .
C13 N3 Co5 115.8(5) . 2
C12 N3 Co5 124.2(5) . 2
C38 N8 C42 115.9(6) . .
C38 N8 Co6 128.7(5) . 3_565
C42 N8 Co6 115.0(5) . 3_565
C43 N12 C64 113.9(6) . .
C58 N11 C43 116.5(6) . .
C53 N7 C57 117.7(6) . .
C53 N7 Co2 119.9(4) . .
C57 N7 Co2 122.1(5) . .
C64 N10 C58 115.2(6) . .
C59 N9 C62 118.9(7) . .
C59 N9 Co4 121.6(5) . 4_665
C62 N9 Co4 119.4(5) . 4_665
C35 O9 Co2 106.0(4) . .
N6 C1 N4 123.8(6) . .
N6 C1 C10 117.0(6) . .
N4 C1 C10 119.1(6) . .
O13 C2 O14A 126.4(6) . .
O13 C2 C70 118.2(7) . .
O14A C2 C70 115.1(6) . .
N4 C3 N5 128.1(7) . .
N4 C3 C15 119.0(6) . .
N5 C3 C15 112.9(6) . .
N5 C4 N6 125.7(7) . .
N5 C4 C5 117.7(7) . .
N6 C4 C5 116.5(6) . .
C8 C5 C6 119.0(6) . .
C8 C5 C4 121.8(7) . .
C6 C5 C4 119.3(6) . .
C7 C6 C5 116.6(7) . .
C7 C6 H6 121.7 . .
C5 C6 H6 121.7 . .
N1 C7 C6 125.4(7) . .
N1 C7 H7 117.3 . .
C6 C7 H7 117.3 . .
C5 C8 C9 119.8(7) . .
C5 C8 H8 120.1 . .
C9 C8 H8 120.1 . .
N1 C9 C8 120.0(6) . .
N1 C9 H9 120.0 . .
C8 C9 H9 120.0 . .
C14 C10 C11 113.1(7) . .
C14 C10 C1 121.3(6) . .
C11 C10 C1 125.6(7) . .
C12 C11 C10 122.9(7) . .
C12 C11 H11 118.5 . .
C10 C11 H11 118.5 . .
C11 C12 N3 121.4(7) . .
C11 C12 H12 119.3 . .
N3 C12 H12 119.3 . .
N3 C13 C14 122.0(7) . .
N3 C13 H13 119.0 . .
C14 C13 H13 119.0 . .
C13 C14 C10 120.4(7) . .
C13 C14 H14 119.8 . .
C10 C14 H14 119.8 . .
C19 C15 C16 119.2(7) . .
C19 C15 C3 120.3(6) . .
C16 C15 C3 120.5(7) . .
C17 C16 C15 116.3(8) . .
C17 C16 H16 121.8 . .
C15 C16 H16 121.8 . .
N2 C17 C16 125.0(7) . .
N2 C17 H17 117.5 . .
C16 C17 H17 117.5 . .
N2 C18 C19 121.2(8) . .
N2 C18 H18 119.4 . .
C19 C18 H18 119.4 . .
C18 C19 C15 119.4(7) . .
C18 C19 H19 120.3 . .
C15 C19 H19 120.3 . .
C25 C20 C21 120.1(7) . .
C25 C20 H20 119.9 . .
C21 C20 H20 119.9 . .
C22 C21 C20 119.7(6) . .
C22 C21 C28 120.2(6) . .
C20 C21 C28 120.0(6) . .
C21 C22 C23 122.9(6) . .
C21 C22 H22 118.6 . .
C23 C22 H22 118.6 . .
C22 C23 C24 117.0(6) . .
C22 C23 C26 123.3(6) . .
C24 C23 C26 119.6(6) . .
C25 C24 C23 122.0(6) . .
C25 C24 H24 119.0 . .
C23 C24 H24 119.0 . .
C24 C25 C20 118.1(6) . .
C24 C25 C27 120.1(7) . .
C20 C25 C27 121.6(7) . .
O22 C26 O21 126.5(8) . .
O22 C26 C23 119.5(6) . .
O21 C26 C23 113.9(7) . .
O23 C27 O24 124.4(6) . .
O23 C27 C25 118.7(6) . .
O24 C27 C25 116.9(6) . .
O19 C28 O20 125.5(6) . .
O19 C28 C21 117.8(5) . .
O20 C28 C21 116.5(6) . .
C30 C29 C34 119.2(6) . .
C30 C29 H29 120.4 . .
C34 C29 H29 120.4 . .
C29 C30 C31 121.7(6) . .
C29 C30 C36 118.8(5) . .
C31 C30 C36 119.4(6) . .
C32 C31 C30 118.1(7) . .
C32 C31 H31 120.9 . .
C30 C31 H31 120.9 . .
C31 C32 C33 120.2(7) . .
C31 C32 C35 119.3(7) . .
C33 C32 C35 120.5(6) . .
C34 C33 C32 122.0(7) . .
C34 C33 H33 119.0 . .
C32 C33 H33 119.0 . .
C33 C34 C29 118.1(7) . .
C33 C34 C37 121.9(6) . .
C29 C34 C37 119.5(6) . .
O10 C35 O9 120.8(6) . .
O10 C35 C32 120.8(6) . .
O9 C35 C32 118.1(6) . .
O11 C36 O12 121.5(6) . .
O11 C36 C30 117.9(6) . .
O12 C36 C30 120.6(6) . .
O7 C37 O8 126.6(7) . .
O7 C37 C34 119.9(6) . .
O8 C37 C34 113.4(6) . .
N8 C38 C39 122.1(7) . .
N8 C38 H38 119.0 . .
C39 C38 H38 119.0 . .
C40 C39 C38 119.5(7) . .
C40 C39 H39 120.3 . .
C38 C39 H39 120.3 . .
C39 C40 C41 120.9(7) . .
C39 C40 C43 122.1(7) . .
C41 C40 C43 116.9(6) . .
C40 C41 C42 115.9(7) . .
C40 C41 H41 122.0 . .
C42 C41 H41 122.0 . .
N8 C42 C41 124.8(7) . .
N8 C42 H42 117.6 . .
C41 C42 H42 117.6 . .
N12 C43 N11 124.3(7) . .
N12 C43 C40 119.1(6) . .
N11 C43 C40 116.6(6) . .
O2 C44 O1 116.8(6) . .
O2 C44 C50 119.4(6) . .
O1 C44 C50 123.8(6) . .
C46 C45 C50 121.3(7) . .
C46 C45 H45 119.4 . .
C50 C45 H45 119.4 . .
C45 C46 C47 119.7(6) . .
C45 C46 C52 116.5(8) . .
C47 C46 C52 123.8(7) . .
C48 C47 C46 120.6(7) . .
C48 C47 H47 119.7 . .
C46 C47 H47 119.7 . .
C47 C48 C49 119.3(6) . .
C47 C48 C51 120.6(6) . .
C49 C48 C51 119.9(6) . .
C50 C49 C48 121.3(6) . .
C50 C49 H49 119.4 . .
C48 C49 H49 119.4 . .
C49 C50 C45 117.7(6) . .
C49 C50 C44 118.6(6) . .
C45 C50 C44 123.3(6) . .
O3 C51 O4 119.6(7) . .
O3 C51 C48 121.1(6) . .
O4 C51 C48 119.1(6) . .
O5 C52 O6 122.4(6) . .
O5 C52 C46 122.2(7) . .
O6 C52 C46 114.9(7) . .
O5 C52 Co6 59.6(3) . 3_565
O6 C52 Co6 63.2(3) . 3_565
C46 C52 Co6 166.2(5) . 3_565
N7 C53 C54 123.7(6) . .
N7 C53 H53 118.1 . .
C54 C53 H53 118.1 . .
C53 C54 C55 117.5(8) . .
C53 C54 H54 121.3 . .
C55 C54 H54 121.3 . .
C56 C55 C54 119.8(7) . .
C56 C55 C58 124.4(6) . .
C54 C55 C58 115.7(7) . .
C57 C56 C55 119.8(7) . .
C57 C56 H56 120.1 . .
C55 C56 H56 120.1 . .
C56 C57 N7 121.5(7) . .
C56 C57 H57 119.3 . .
N7 C57 H57 119.3 . .
N11 C58 N10 123.4(6) . .
N11 C58 C55 117.7(6) . .
N10 C58 C55 118.4(6) . .
N9 C59 C60 121.5(7) . .
N9 C59 H59 119.2 . .
C60 C59 H59 119.2 . .
C63 C60 C59 121.0(8) . .
C63 C60 H60 119.5 . .
C59 C60 H60 119.5 . .
C62 C61 C63 118.1(7) . .
C62 C61 H61 120.9 . .
C63 C61 H61 120.9 . .
N9 C62 C61 121.9(7) . .
N9 C62 H62 119.0 . .
C61 C62 H62 119.0 . .
C60 C63 C61 118.4(7) . .
C60 C63 C64 121.8(7) . .
C61 C63 C64 119.8(6) . .
N10 C64 N12 126.0(7) . .
N10 C64 C63 117.3(7) . .
N12 C64 C63 116.1(7) . .
O18 C65 O17 126.5(7) . .
O18 C65 C66 118.2(6) . .
O17 C65 C66 115.3(6) . .
C71 C66 C67 120.0(7) . .
C71 C66 C65 119.4(6) . .
C67 C66 C65 120.6(6) . .
C68 C67 C66 120.4(6) . .
C68 C67 H67 119.8 . .
C66 C67 H67 119.8 . .
C67 C68 C69 119.7(7) . .
C67 C68 C72 118.8(6) . .
C69 C68 C72 121.4(7) . .
C70 C69 C68 118.9(7) . .
C70 C69 H69 120.5 . .
C68 C69 H69 120.5 . .
C71 C70 C69 121.1(6) . .
C71 C70 C2 118.9(6) . .
C69 C70 C2 119.9(6) . .
C66 C71 C70 119.4(6) . .
C66 C71 H71 120.3 . .
C70 C71 H71 120.3 . .
O15 C72 O16 123.9(7) . .
O15 C72 C68 118.0(6) . .
O16 C72 C68 118.0(7) . .
Co2 O27 H27 109.5 . .

loop_
_geom_bond_atom_site_label_1
_geom_bond_atom_site_label_2
_geom_bond_distance
_geom_bond_site_symmetry_2
Co1 O26W 2.014(7) .
Co1 O25W 2.024(5) .
Co1 O7 2.092(6) .
Co1 N1 2.109(6) .
Co1 O1 2.155(5) .
Co1 O2 2.389(5) .
Co2 O4 2.004(7) 1_545
Co2 O28W 2.046(5) .
Co2 O9 2.068(5) .
Co2 O27 2.080(5) .
Co2 N7 2.135(6) .
Co3 O20 2.019(5) .
Co3 O18 2.022(5) .
Co3 N2 2.109(6) .
Co3 O30W 2.125(6) .
Co3 O31W 2.195(6) .
Co3 O29W 2.259(6) .
Co3 Co4 2.9610(14) .
Co4 O17 2.015(5) .
Co4 O32W 2.054(8) .
Co4 O19 2.063(5) .
Co4 N9 2.097(6) 4_466
Co4 O29W 2.210(5) .
Co4 O31W 2.213(6) .
Co5 O34W 2.025(6) .
Co5 O33W 2.055(5) .
Co5 O24 2.062(5) .
Co5 O11 2.073(5) 2
Co5 N3 2.138(7) 2_545
Co6 O35W 2.001(5) .
Co6 O13 2.043(5) .
Co6 O36W 2.059(5) .
Co6 N8 2.124(6) 3_565
Co6 O5 2.151(5) 3_565
Co6 O6 2.231(5) 3_565
Co6 C52 2.493(7) 3_565
O21 C26 1.291(8) .
O35W H35W 0.8200 .
O22 C26 1.213(10) .
O36W H36W 0.8200 .
O23 C27 1.242(9) .
O33W H33W 0.8200 .
O24 C27 1.288(9) .
O34W H34W 0.8200 .
O20 C28 1.267(7) .
O19 C28 1.258(8) .
O25W H25W 0.8200 .
O8 C37 1.285(8) .
O26W H26W 0.8200 .
O7 C37 1.217(9) .
O18 C65 1.236(9) .
O12 C36 1.269(8) .
O17 C65 1.267(8) .
O11 C36 1.254(9) .
O30W H30W 0.8200 .
O14A C2 1.283(10) .
O10 C35 1.199(8) .
O13 C2 1.228(10) .
O32W H32W 0.8200 .
O1 C44 1.273(8) .
O28W H28W 0.8200 .
O2 C44 1.280(9) .
O6 C52 1.284(9) .
O5 C52 1.241(10) .
O4 C51 1.302(9) .
O3 C51 1.240(9) .
O16 C72 1.289(9) .
O15 C72 1.282(10) .
N4 C3 1.301(8) .
N4 C1 1.345(9) .
N1 C7 1.293(10) .
N1 C9 1.352(9) .
N5 C4 1.361(10) .
N5 C3 1.376(9) .
N6 C1 1.323(9) .
N6 C4 1.385(11) .
N2 C17 1.325(9) .
N2 C18 1.338(11) .
N3 C13 1.306(10) .
N3 C12 1.354(9) .
N8 C38 1.346(10) .
N8 C42 1.348(9) .
N12 C43 1.330(9) .
N12 C64 1.342(11) .
N11 C58 1.313(9) .
N11 C43 1.348(9) .
N7 C53 1.359(9) .
N7 C57 1.382(9) .
N10 C64 1.312(10) .
N10 C58 1.352(9) .
N9 C59 1.341(10) .
N9 C62 1.345(10) .
O9 C35 1.301(8) .
C1 C10 1.438(11) .
C2 C70 1.527(9) .
C3 C15 1.512(10) .
C4 C5 1.476(10) .
C5 C8 1.353(9) .
C5 C6 1.407(10) .
C6 C7 1.382(10) .
C6 H6 0.9300 .
C7 H7 0.9300 .
C8 C9 1.417(10) .
C8 H8 0.9300 .
C9 H9 0.9300 .
C10 C14 1.431(10) .
C10 C11 1.432(10) .
C11 C12 1.320(10) .
C11 H11 0.9300 .
C12 H12 0.9300 .
C13 C14 1.384(10) .
C13 H13 0.9300 .
C14 H14 0.9300 .
C15 C19 1.389(11) .
C15 C16 1.403(11) .
C16 C17 1.356(10) .
C16 H16 0.9300 .
C17 H17 0.9300 .
C18 C19 1.369(11) .
C18 H18 0.9300 .
C19 H19 0.9300 .
C20 C25 1.405(11) .
C20 C21 1.409(9) .
C20 H20 0.9300 .
C21 C22 1.353(9) .
C21 C28 1.488(9) .
C22 C23 1.387(9) .
C22 H22 0.9300 .
C23 C24 1.416(9) .
C23 C26 1.511(11) .
C24 C25 1.390(10) .
C24 H24 0.9300 .
C25 C27 1.471(9) .
C29 C30 1.389(8) .
C29 C34 1.426(9) .
C29 H29 0.9300 .
C30 C31 1.420(9) .
C30 C36 1.517(9) .
C31 C32 1.386(10) .
C31 H31 0.9300 .
C32 C33 1.402(13) .
C32 C35 1.506(10) .
C33 C34 1.383(11) .
C33 H33 0.9300 .
C34 C37 1.506(11) .
C38 C39 1.423(12) .
C38 H38 0.9300 .
C39 C40 1.325(10) .
C39 H39 0.9300 .
C40 C41 1.382(10) .
C40 C43 1.490(10) .
C41 C42 1.410(10) .
C41 H41 0.9300 .
C42 H42 0.9300 .
C44 C50 1.430(9) .
C45 C46 1.374(11) .
C45 C50 1.422(9) .
C45 H45 0.9300 .
C46 C47 1.375(13) .
C46 C52 1.534(10) .
C47 C48 1.375(9) .
C47 H47 0.9300 .
C48 C49 1.414(9) .
C48 C51 1.492(9) .
C49 C50 1.357(9) .
C49 H49 0.9300 .
C53 C54 1.365(10) .
C53 H53 0.9300 .
C54 C55 1.418(10) .
C54 H54 0.9300 .
C55 C56 1.374(10) .
C55 C58 1.480(9) .
C56 C57 1.372(10) .
C56 H56 0.9300 .
C57 H57 0.9300 .
C59 C60 1.370(11) .
C59 H59 0.9300 .
C60 C63 1.355(10) .
C60 H60 0.9300 .
C61 C62 1.393(10) .
C61 C63 1.404(11) .
C61 H61 0.9300 .
C62 H62 0.9300 .
C63 C64 1.503(10) .
C65 C66 1.516(10) .
C66 C71 1.376(8) .
C66 C67 1.395(11) .
C67 C68 1.378(11) .
C67 H67 0.9300 .
C68 C69 1.398(9) .
C68 C72 1.482(11) .
C69 C70 1.390(10) .
C69 H69 0.9300 .
C70 C71 1.384(9) .
C71 H71 0.9300 .
O27 H27 0.8200 .

loop_
_geom_torsion_atom_site_label_1
_geom_torsion_atom_site_label_2
_geom_torsion_atom_site_label_3
_geom_torsion_atom_site_label_4
_geom_torsion
_geom_torsion_site_symmetry_1
_geom_torsion_site_symmetry_4
C4 N6 C1 N4 2.6(11) . .
C4 N6 C1 C10 -174.6(7) . .
C3 N4 C1 N6 0.3(11) . .
C3 N4 C1 C10 177.4(7) . .
Co6 O13 C2 O14A -13.4(12) . .
Co6 O13 C2 C70 159.1(5) . .
C1 N4 C3 N5 -2.8(12) . .
C1 N4 C3 C15 179.8(7) . .
C4 N5 C3 N4 1.9(12) . .
C4 N5 C3 C15 179.4(6) . .
C3 N5 C4 N6 1.5(10) . .
C3 N5 C4 C5 -179.3(6) . .
C1 N6 C4 N5 -3.6(11) . .
C1 N6 C4 C5 177.3(6) . .
N5 C4 C5 C8 13.5(10) . .
N6 C4 C5 C8 -167.3(7) . .
N5 C4 C5 C6 -165.2(7) . .
N6 C4 C5 C6 14.0(10) . .
C8 C5 C6 C7 6.6(11) . .
C4 C5 C6 C7 -174.6(7) . .
C9 N1 C7 C6 -0.7(12) . .
Co1 N1 C7 C6 160.8(7) . .
C5 C6 C7 N1 -2.1(12) . .
C6 C5 C8 C9 -8.2(11) . .
C4 C5 C8 C9 173.0(7) . .
C7 N1 C9 C8 -0.8(11) . .
Co1 N1 C9 C8 -161.4(6) . .
C5 C8 C9 N1 5.4(12) . .
N6 C1 C10 C14 -3.7(11) . .
N4 C1 C10 C14 179.0(7) . .
N6 C1 C10 C11 176.2(7) . .
N4 C1 C10 C11 -1.2(12) . .
C14 C10 C11 C12 2.5(11) . .
C1 C10 C11 C12 -177.3(8) . .
C10 C11 C12 N3 -2.2(12) . .
C13 N3 C12 C11 0.5(12) . .
Co5 N3 C12 C11 179.2(6) 2 .
C12 N3 C13 C14 0.8(12) . .
Co5 N3 C13 C14 -178.0(6) 2 .
N3 C13 C14 C10 -0.3(12) . .
C11 C10 C14 C13 -1.3(10) . .
C1 C10 C14 C13 178.6(7) . .
N4 C3 C15 C19 -175.8(8) . .
N5 C3 C15 C19 6.3(11) . .
N4 C3 C15 C16 4.0(12) . .
N5 C3 C15 C16 -173.8(8) . .
C19 C15 C16 C17 -0.4(12) . .
C3 C15 C16 C17 179.7(8) . .
C18 N2 C17 C16 5.9(13) . .
Co3 N2 C17 C16 -172.9(7) . .
C15 C16 C17 N2 -3.7(13) . .
C17 N2 C18 C19 -3.9(13) . .
Co3 N2 C18 C19 174.9(7) . .
N2 C18 C19 C15 0.1(14) . .
C16 C15 C19 C18 2.1(13) . .
C3 C15 C19 C18 -178.1(8) . .
C25 C20 C21 C22 -2.5(10) . .
C25 C20 C21 C28 174.5(6) . .
C20 C21 C22 C23 0.9(12) . .
C28 C21 C22 C23 -176.2(7) . .
C21 C22 C23 C24 -0.7(12) . .
C21 C22 C23 C26 -177.8(8) . .
C22 C23 C24 C25 2.3(12) . .
C26 C23 C24 C25 179.5(7) . .
C23 C24 C25 C20 -3.9(11) . .
C23 C24 C25 C27 -179.4(7) . .
C21 C20 C25 C24 4.0(10) . .
C21 C20 C25 C27 179.5(6) . .
C22 C23 C26 O22 -168.8(8) . .
C24 C23 C26 O22 14.2(12) . .
C22 C23 C26 O21 8.3(12) . .
C24 C23 C26 O21 -168.7(7) . .
Co5 O24 C27 O23 18.4(11) . .
Co5 O24 C27 C25 -161.7(5) . .
C24 C25 C27 O23 -5.5(10) . .
C20 C25 C27 O23 179.1(6) . .
C24 C25 C27 O24 174.6(7) . .
C20 C25 C27 O24 -0.8(10) . .
Co4 O19 C28 O20 2.8(10) . .
Co4 O19 C28 C21 179.2(4) . .
Co3 O20 C28 O19 -4.1(10) . .
Co3 O20 C28 C21 179.4(4) . .
C22 C21 C28 O19 173.1(7) . .
C20 C21 C28 O19 -4.0(10) . .
C22 C21 C28 O20 -10.1(10) . .
C20 C21 C28 O20 172.8(6) . .
C34 C29 C30 C31 -4.5(11) . .
C34 C29 C30 C36 173.5(6) . .
C29 C30 C31 C32 1.2(11) . .
C36 C30 C31 C32 -176.8(6) . .
C30 C31 C32 C33 -1.9(11) . .
C30 C31 C32 C35 178.1(6) . .
C31 C32 C33 C34 6.3(13) . .
C35 C32 C33 C34 -173.7(7) . .
C32 C33 C34 C29 -9.5(12) . .
C32 C33 C34 C37 179.2(8) . .
C30 C29 C34 C33 8.5(11) . .
C30 C29 C34 C37 180.0(7) . .
Co2 O9 C35 O10 -5.6(8) . .
Co2 O9 C35 C32 179.8(5) . .
C31 C32 C35 O10 -14.8(10) . .
C33 C32 C35 O10 165.2(8) . .
C31 C32 C35 O9 159.9(6) . .
C33 C32 C35 O9 -20.1(10) . .
Co5 O11 C36 O12 -11.4(7) 2_545 .
Co5 O11 C36 C30 165.5(5) 2_545 .
C29 C30 C36 O11 -178.0(6) . .
C31 C30 C36 O11 0.1(10) . .
C29 C30 C36 O12 -1.0(10) . .
C31 C30 C36 O12 177.1(6) . .
Co1 O7 C37 O8 10.8(12) . .
Co1 O7 C37 C34 -174.0(5) . .
C33 C34 C37 O7 -176.9(8) . .
C29 C34 C37 O7 12.0(11) . .
C33 C34 C37 O8 -1.0(11) . .
C29 C34 C37 O8 -172.2(7) . .
C42 N8 C38 C39 3.3(12) . .
Co6 N8 C38 C39 175.6(6) 3_565 .
N8 C38 C39 C40 -6.2(13) . .
C38 C39 C40 C41 10.0(13) . .
C38 C39 C40 C43 -175.2(8) . .
C39 C40 C41 C42 -10.6(11) . .
C43 C40 C41 C42 174.3(7) . .
C38 N8 C42 C41 -4.5(11) . .
Co6 N8 C42 C41 -177.8(6) 3_565 .
C40 C41 C42 N8 8.0(11) . .
C64 N12 C43 N11 0.0(11) . .
C64 N12 C43 C40 178.9(7) . .
C58 N11 C43 N12 4.7(11) . .
C58 N11 C43 C40 -174.2(7) . .
C39 C40 C43 N12 1.8(12) . .
C41 C40 C43 N12 176.8(7) . .
C39 C40 C43 N11 -179.2(8) . .
C41 C40 C43 N11 -4.2(10) . .
Co1 O2 C44 O1 -9.0(7) . .
Co1 O2 C44 C50 172.7(6) . .
Co1 O1 C44 O2 10.0(7) . .
Co1 O1 C44 C50 -171.7(6) . .
C50 C45 C46 C47 1.1(10) . .
C50 C45 C46 C52 -179.0(6) . .
C45 C46 C47 C48 2.3(11) . .
C52 C46 C47 C48 -177.5(7) . .
C46 C47 C48 C49 -2.6(11) . .
C46 C47 C48 C51 -178.1(7) . .
C47 C48 C49 C50 -0.6(11) . .
C51 C48 C49 C50 174.9(7) . .
C48 C49 C50 C45 3.8(11) . .
C48 C49 C50 C44 177.8(7) . .
C46 C45 C50 C49 -4.2(10) . .
C46 C45 C50 C44 -177.8(7) . .
O2 C44 C50 C49 173.2(7) . .
O1 C44 C50 C49 -5.0(11) . .
O2 C44 C50 C45 -13.2(11) . .
O1 C44 C50 C45 168.6(7) . .
Co2 O4 C51 O3 -3.1(9) 1_565 .
Co2 O4 C51 C48 172.6(6) 1_565 .
C47 C48 C51 O3 172.2(7) . .
C49 C48 C51 O3 -3.2(11) . .
C47 C48 C51 O4 -3.4(11) . .
C49 C48 C51 O4 -178.9(7) . .
Co6 O5 C52 O6 -7.9(8) 3_565 .
Co6 O5 C52 C46 163.9(6) 3_565 .
Co6 O6 C52 O5 7.6(7) 3_565 .
Co6 O6 C52 C46 -164.8(6) 3_565 .
C45 C46 C52 O5 2.6(10) . .
C47 C46 C52 O5 -177.5(7) . .
C45 C46 C52 O6 175.0(6) . .
C47 C46 C52 O6 -5.1(10) . .
C45 C46 C52 Co6 96(3) . 3_565
C47 C46 C52 Co6 -84(3) . 3_565
C57 N7 C53 C54 1.9(11) . .
Co2 N7 C53 C54 176.0(6) . .
N7 C53 C54 C55 -1.3(12) . .
C53 C54 C55 C56 1.0(12) . .
C53 C54 C55 C58 -178.6(7) . .
C54 C55 C56 C57 -1.3(12) . .
C58 C55 C56 C57 178.2(8) . .
C55 C56 C57 N7 2.0(12) . .
C53 N7 C57 C56 -2.2(11) . .
Co2 N7 C57 C56 -176.1(6) . .
C43 N11 C58 N10 -2.3(11) . .
C43 N11 C58 C55 169.4(7) . .
C64 N10 C58 N11 -4.5(11) . .
C64 N10 C58 C55 -176.1(7) . .
C56 C55 C58 N11 178.3(7) . .
C54 C55 C58 N11 -2.2(11) . .
C56 C55 C58 N10 -9.6(12) . .
C54 C55 C58 N10 170.0(7) . .
C62 N9 C59 C60 0.2(13) . .
Co4 N9 C59 C60 179.9(7) 4_665 .
N9 C59 C60 C63 1.7(14) . .
C59 N9 C62 C61 0.2(12) . .
Co4 N9 C62 C61 -179.5(6) 4_665 .
C63 C61 C62 N9 -2.3(12) . .
C59 C60 C63 C61 -3.8(13) . .
C59 C60 C63 C64 175.3(8) . .
C62 C61 C63 C60 4.1(11) . .
C62 C61 C63 C64 -175.1(7) . .
C58 N10 C64 N12 10.1(12) . .
C58 N10 C64 C63 -179.8(7) . .
C43 N12 C64 N10 -7.9(12) . .
C43 N12 C64 C63 -178.1(7) . .
C60 C63 C64 N10 -171.9(8) . .
C61 C63 C64 N10 7.2(11) . .
C60 C63 C64 N12 -0.9(11) . .
C61 C63 C64 N12 178.3(7) . .
Co3 O18 C65 O17 -17.4(11) . .
Co3 O18 C65 C66 163.7(5) . .
Co4 O17 C65 O18 12.3(11) . .
Co4 O17 C65 C66 -168.8(4) . .
O18 C65 C66 C71 6.0(10) . .
O17 C65 C66 C71 -173.0(6) . .
O18 C65 C66 C67 -172.6(7) . .
O17 C65 C66 C67 8.4(10) . .
C71 C66 C67 C68 -6.2(11) . .
C65 C66 C67 C68 172.4(7) . .
C66 C67 C68 C69 4.3(12) . .
C66 C67 C68 C72 -173.4(7) . .
C67 C68 C69 C70 2.0(12) . .
C72 C68 C69 C70 179.6(7) . .
C68 C69 C70 C71 -6.5(12) . .
C68 C69 C70 C2 178.8(7) . .
O13 C2 C70 C71 -1.5(11) . .
O14A C2 C70 C71 171.8(7) . .
O13 C2 C70 C69 173.3(7) . .
O14A C2 C70 C69 -13.4(10) . .
C67 C66 C71 C70 1.7(11) . .
C65 C66 C71 C70 -176.9(7) . .
C69 C70 C71 C66 4.7(12) . .
C2 C70 C71 C66 179.4(7) . .
C67 C68 C72 O15 174.1(8) . .
C69 C68 C72 O15 -3.5(12) . .
C67 C68 C72 O16 -9.5(11) . .
C69 C68 C72 O16 172.9(7) . .
